data_4505327
loop_
_publ_author_name
'Lewis, Thomas C.'
'Tocher, Derek A.'
'Price, Sarah L.'

_publ_section_title
;
 An Experimental and Theoretical Search for Polymorphs of Barbituric
 Acid:&#x2009; The Challenges of Even Limited Conformational Flexibility
;
_journal_issue 5
_journal_name_full 'Crystal Growth &amp; Design'
_journal_page_first 979
_journal_paper_doi 10.1021/cg034209a
_journal_volume 4
_journal_year 2004
_chemical_formula_sum 'C4 H4 N2 O3'
_chemical_formula_weight 128.09
_chemical_name_systematic
;
 ?
;
_space_group_IT_number 14
_symmetry_cell_setting monoclinic
_symmetry_space_group_name_Hall '-P 2ybc'
_symmetry_space_group_name_H-M 'P 1 21/c 1'
_atom_sites_solution_hydrogens geom
_atom_sites_solution_primary direct
_atom_sites_solution_secondary difmap
_audit_creation_method SHELXL-97
_cell_angle_alpha 90.00
_cell_angle_beta 96.150(2)
_cell_angle_gamma 90.00
_cell_formula_units_Z 8
_cell_length_a 8.0828(11)
_cell_length_b 12.5828(16)
_cell_length_c 9.7644(13)
_cell_measurement_temperature 150(2)
_cell_volume 987.4(2)
_computing_cell_refinement 'Bruker SAINT'
_computing_data_collection 'Bruker SMART'
_computing_data_reduction 'Bruker SAINT'
_computing_structure_refinement 'SHELXL-97 (Sheldrick, 1997)'
_computing_structure_solution 'SHELXS-97 (Sheldrick, 1990)'
_diffrn_ambient_temperature 150(2)
_diffrn_measured_fraction_theta_full 0.998
_diffrn_measured_fraction_theta_max 0.955
_diffrn_measurement_device_type 'Bruker SMART APEX diffractometer'
_diffrn_measurement_method '\w rotation with narrow frames'
_diffrn_radiation_monochromator graphite
_diffrn_radiation_source 'fine-focus sealed tube'
_diffrn_radiation_type MoK\a
_diffrn_radiation_wavelength 0.71073
_diffrn_reflns_av_R_equivalents 0.0291
_diffrn_reflns_av_sigmaI/netI 0.0305
_diffrn_reflns_limit_h_max 10
_diffrn_reflns_limit_h_min -10
_diffrn_reflns_limit_k_max 16
_diffrn_reflns_limit_k_min -16
_diffrn_reflns_limit_l_max 12
_diffrn_reflns_limit_l_min -12
_diffrn_reflns_number 8238
_diffrn_reflns_theta_full 26.00
_diffrn_reflns_theta_max 28.28
_diffrn_reflns_theta_min 2.53
_diffrn_standards_number 0
_exptl_absorpt_coefficient_mu 0.150
_exptl_absorpt_correction_T_max 0.9911
_exptl_absorpt_correction_T_min 0.9606
_exptl_absorpt_correction_type multi-scan
_exptl_crystal_colour colourless
_exptl_crystal_density_diffrn 1.723
_exptl_crystal_density_method 'not measured'
_exptl_crystal_description plate
_exptl_crystal_F_000 528
_exptl_crystal_size_max 0.27
_exptl_crystal_size_mid 0.15
_exptl_crystal_size_min 0.06
_refine_diff_density_max 0.542
_refine_diff_density_min -0.248
_refine_diff_density_rms 0.065
_refine_ls_extinction_method none
_refine_ls_goodness_of_fit_ref 1.099
_refine_ls_hydrogen_treatment mixed
_refine_ls_matrix_type full
_refine_ls_number_parameters 195
_refine_ls_number_reflns 2336
_refine_ls_number_restraints 0
_refine_ls_restrained_S_all 1.099
_refine_ls_R_factor_all 0.0717
_refine_ls_R_factor_gt 0.0560
_refine_ls_shift/su_max 0.000
_refine_ls_shift/su_mean 0.000
_refine_ls_structure_factor_coef Fsqd
_refine_ls_weighting_details 'calc w=1/[\s^2^(Fo^2^)+(0.0566P)^2^+0.6928P] where P=(Fo^2^+2Fc^2^)/3'
_refine_ls_weighting_scheme calc
_refine_ls_wR_factor_gt 0.1234
_refine_ls_wR_factor_ref 0.1301
_reflns_number_gt 1908
_reflns_number_total 2336
_reflns_threshold_expression I>2\s(I)
_cod_data_source_file cg034209asi20031107_055124.cif
_cod_data_source_block barbituricacidform2
_cod_original_sg_symbol_H-M P2(1)/c
_cod_database_code 4505327

loop_
_symmetry_equiv_pos_as_xyz
'x, y, z'
'-x, y+1/2, -z+1/2'
'-x, -y, -z'
'x, -y-1/2, z-1/2'

loop_
_atom_site_label
_atom_site_type_symbol
_atom_site_fract_x
_atom_site_fract_y
_atom_site_fract_z
_atom_site_U_iso_or_equiv
_atom_site_adp_type
_atom_site_occupancy
_atom_site_symmetry_multiplicity
_atom_site_calc_flag
O2A O 0.64354(19) 1.04961(11) 0.09887(15) 0.0223(3) Uani 1 1 d
O6A O 0.61818(19) 0.69587(11) 0.17017(15) 0.0217(3) Uani 1 1 d
O4A O 0.33352(19) 0.93550(12) 0.42775(15) 0.0242(4) Uani 1 1 d
O2B O 0.19467(19) 0.80395(12) 0.13676(15) 0.0251(4) Uani 1 1 d
O6B O 0.0873(2) 0.45198(11) 0.13856(15) 0.0243(4) Uani 1 1 d
O4B O -0.1422(2) 0.68746(14) 0.44496(16) 0.0305(4) Uani 1 1 d
N3A N 0.4896(2) 0.99169(13) 0.26489(17) 0.0169(4) Uani 1 1 d
N1A N 0.6319(2) 0.87220(13) 0.13686(17) 0.0161(4) Uani 1 1 d
N3B N 0.0225(2) 0.74470(15) 0.28904(18) 0.0221(4) Uani 1 1 d
N1B N 0.1326(2) 0.62825(14) 0.13368(17) 0.0181(4) Uani 1 1 d
C2A C 0.5918(2) 0.97638(16) 0.16312(19) 0.0165(4) Uani 1 1 d
C6A C 0.5885(2) 0.78544(15) 0.20871(19) 0.0159(4) Uani 1 1 d
C5A C 0.5153(3) 0.80805(16) 0.3401(2) 0.0168(4) Uani 1 1 d
C4A C 0.4354(2) 0.91444(16) 0.34842(19) 0.0164(4) Uani 1 1 d
C2B C 0.1217(2) 0.73022(16) 0.1831(2) 0.0177(4) Uani 1 1 d
C6B C 0.0629(2) 0.53953(16) 0.1845(2) 0.0178(4) Uani 1 1 d
C5B C -0.0396(3) 0.55538(18) 0.3004(3) 0.0298(6) Uani 1 1 d
C4B C -0.0588(2) 0.66561(18) 0.3517(2) 0.0213(5) Uani 1 1 d
H3A H 0.458(3) 1.053(2) 0.278(2) 0.024(6) Uiso 1 1 d
H1A H 0.695(3) 0.861(2) 0.071(3) 0.035(7) Uiso 1 1 d
H5A H 0.606(3) 0.8074(18) 0.412(2) 0.019(6) Uiso 1 1 d
H5B H 0.441(3) 0.7561(19) 0.362(2) 0.020(6) Uiso 1 1 d
H3B H 0.008(3) 0.808(2) 0.315(2) 0.024(6) Uiso 1 1 d
H1B H 0.198(3) 0.617(2) 0.067(3) 0.028(7) Uiso 1 1 d
H5C H 0.008(5) 0.514(3) 0.377(4) 0.088(13) Uiso 1 1 d
H5D H -0.136(5) 0.521(3) 0.292(4) 0.078(12) Uiso 1 1 d

loop_
_atom_site_aniso_label
_atom_site_aniso_U_11
_atom_site_aniso_U_22
_atom_site_aniso_U_33
_atom_site_aniso_U_23
_atom_site_aniso_U_13
_atom_site_aniso_U_12
O2A 0.0299(8) 0.0156(7) 0.0221(7) 0.0037(6) 0.0059(6) -0.0041(6)
O6A 0.0323(8) 0.0121(7) 0.0214(7) -0.0014(6) 0.0057(6) 0.0013(6)
O4A 0.0284(8) 0.0209(8) 0.0254(8) 0.0002(6) 0.0126(7) 0.0014(6)
O2B 0.0298(8) 0.0191(7) 0.0273(8) 0.0014(6) 0.0070(6) -0.0064(6)
O6B 0.0310(8) 0.0144(7) 0.0280(8) 0.0005(6) 0.0056(7) 0.0028(6)
O4B 0.0270(8) 0.0409(10) 0.0252(8) -0.0022(7) 0.0107(7) -0.0013(7)
N3A 0.0226(9) 0.0089(8) 0.0200(8) -0.0006(6) 0.0054(7) 0.0017(7)
N1A 0.0201(9) 0.0128(8) 0.0163(8) 0.0011(6) 0.0062(7) 0.0004(7)
N3B 0.0252(9) 0.0178(9) 0.0243(9) -0.0066(7) 0.0079(7) -0.0036(7)
N1B 0.0211(9) 0.0165(9) 0.0179(8) 0.0005(7) 0.0076(7) 0.0017(7)
C2A 0.0184(10) 0.0159(9) 0.0146(9) -0.0002(7) -0.0006(7) -0.0006(8)
C6A 0.0153(9) 0.0166(10) 0.0154(9) 0.0007(7) 0.0003(7) 0.0008(7)
C5A 0.0212(10) 0.0138(9) 0.0160(9) 0.0044(7) 0.0045(8) -0.0007(8)
C4A 0.0181(9) 0.0163(9) 0.0145(9) -0.0001(8) 0.0002(7) -0.0011(8)
C2B 0.0175(9) 0.0178(9) 0.0174(9) 0.0012(8) 0.0004(7) -0.0005(8)
C6B 0.0155(9) 0.0171(10) 0.0205(10) 0.0033(8) 0.0007(8) 0.0022(8)
C5B 0.0293(13) 0.0180(11) 0.0463(15) 0.0041(10) 0.0228(11) -0.0043(10)
C4B 0.0151(9) 0.0286(11) 0.0201(10) 0.0015(8) 0.0017(8) -0.0005(8)

loop_
_atom_type_symbol
_atom_type_description
_atom_type_scat_dispersion_real
_atom_type_scat_dispersion_imag
_atom_type_scat_source
C C 0.0033 0.0016 'International Tables Vol C Tables 4.2.6.8 and 6.1.1.4'
H H 0.0000 0.0000 'International Tables Vol C Tables 4.2.6.8 and 6.1.1.4'
N N 0.0061 0.0033 'International Tables Vol C Tables 4.2.6.8 and 6.1.1.4'
O O 0.0106 0.0060 'International Tables Vol C Tables 4.2.6.8 and 6.1.1.4'

loop_
_geom_angle_atom_site_label_1
_geom_angle_atom_site_label_2
_geom_angle_atom_site_label_3
_geom_angle
C4A N3A C2A 125.93(17)
C6A N1A C2A 125.88(17)
C4B N3B C2B 125.45(18)
C6B N1B C2B 126.11(17)
O2A C2A N3A 122.34(18)
O2A C2A N1A 121.61(18)
N3A C2A N1A 116.05(17)
O6A C6A N1A 120.73(18)
O6A C6A C5A 123.28(18)
N1A C6A C5A 115.84(17)
C4A C5A C6A 115.49(16)
O4A C4A N3A 120.31(19)
O4A C4A C5A 123.75(18)
N3A C4A C5A 115.86(17)
O2B C2B N1B 122.04(19)
O2B C2B N3B 121.39(19)
N1B C2B N3B 116.57(18)
O6B C6B N1B 121.14(18)
O6B C6B C5B 121.98(18)
N1B C6B C5B 116.86(18)
C6B C5B C4B 117.93(18)
O4B C4B N3B 119.9(2)
O4B C4B C5B 123.2(2)
N3B C4B C5B 116.98(18)

loop_
_geom_bond_atom_site_label_1
_geom_bond_atom_site_label_2
_geom_bond_distance
O2A C2A 1.214(2)
O6A C6A 1.220(2)
O4A C4A 1.219(2)
O2B C2B 1.212(2)
O6B C6B 1.214(2)
O4B C4B 1.221(3)
N3A C4A 1.370(3)
N3A C2A 1.373(3)
N1A C6A 1.364(2)
N1A C2A 1.381(2)
N3B C4B 1.372(3)
N3B C2B 1.388(3)
N1B C6B 1.367(3)
N1B C2B 1.377(3)
C6A C5A 1.497(3)
C5A C4A 1.492(3)
C6B C5B 1.485(3)
C5B C4B 1.489(3)

loop_
_geom_hbond_atom_site_label_D
_geom_hbond_atom_site_label_H
_geom_hbond_atom_site_label_A
_geom_hbond_distance_DH
_geom_hbond_distance_HA
_geom_hbond_distance_DA
_geom_hbond_angle_DHA
_geom_hbond_site_symmetry_A
N3A H3A O6A 0.82(3) 1.99(3) 2.807(2) 174(2) 2_655
N1A H1A O4B 0.88(3) 1.99(3) 2.854(2) 169(3) 4_675
N3B H3B O6B 0.85(3) 2.04(3) 2.868(2) 166(2) 2
N1B H1B O4A 0.89(3) 1.95(3) 2.833(2) 170(2) 4_575

loop_
_geom_torsion_atom_site_label_1
_geom_torsion_atom_site_label_2
_geom_torsion_atom_site_label_3
_geom_torsion_atom_site_label_4
_geom_torsion
C4A N3A C2A O2A -175.16(19)
C4A N3A C2A N1A 5.4(3)
C6A N1A C2A O2A 175.75(19)
C6A N1A C2A N3A -4.8(3)
C2A N1A C6A O6A 173.83(18)
C2A N1A C6A C5A -10.4(3)
O6A C6A C5A C4A -160.14(19)
N1A C6A C5A C4A 24.2(3)
C2A N3A C4A O4A -173.81(19)
C2A N3A C4A C5A 9.3(3)
C6A C5A C4A O4A 159.57(19)
C6A C5A C4A N3A -23.7(3)
C6B N1B C2B O2B 175.99(19)
C6B N1B C2B N3B -4.1(3)
C4B N3B C2B O2B -177.1(2)
C4B N3B C2B N1B 3.0(3)
C2B N1B C6B O6B -175.83(19)
C2B N1B C6B C5B 2.5(3)
O6B C6B C5B C4B 178.5(2)
N1B C6B C5B C4B 0.2(3)
C2B N3B C4B O4B 179.5(2)
C2B N3B C4B C5B -0.5(3)
C6B C5B C4B O4B 178.9(2)
C6B C5B C4B N3B -1.1(3)
